data_1537194
loop_
_publ_author_name
'Kuznetsov, V.Ya.'
'Gusev, A.I.'
'Chuklanova, E.B.'
'Godneva, M.M.'
'Rogachev, D.L.'

_publ_section_title
;
 Crystal structure of (NH4)3Zr2F9SO4*2H2O and its potassium analog.
;
_journal_name_full Kristallografiya
_journal_page_first 600
_journal_page_last 602
_journal_volume 36
_journal_year 1991
_chemical_formula_sum 'F9 H16 N3 O6 S Zr2'
_chemical_name_systematic '(N H4)3 Zr2 F9 (S O4) (H2 O)2'
_space_group_IT_number 12
_symmetry_space_group_name_Hall '-C 2y'
_symmetry_space_group_name_H-M 'C 1 2/m 1'
_cell_angle_alpha 90
_cell_angle_beta 117.02
_cell_angle_gamma 90
_cell_formula_units_Z 4
_cell_length_a 12.257
_cell_length_b 10.187
_cell_length_c 12.033
_cell_volume 1338.468
_citation_journal_id_ASTM KRISAJ
_cod_data_source_file Kuznetsov_KRISAJ_1991_1127.cif
_cod_data_source_block H16F9N3O6S1Zr2
_cod_original_formula_sum 'H16 F9 N3 O6 S1 Zr2'
_cod_database_code 1537194

loop_
_symmetry_equiv_pos_as_xyz
x,y,z
-x,y,-z
-x,-y,-z
x,-y,z
x+1/2,y+1/2,z
-x+1/2,y+1/2,-z
-x+1/2,-y+1/2,-z
x+1/2,-y+1/2,z

loop_
_atom_site_label
_atom_site_type_symbol
_atom_site_fract_x
_atom_site_fract_y
_atom_site_fract_z
_atom_site_occupancy
_atom_site_U_iso_or_equiv
F4 F-1 0.9014 0.8305 0.4188 1 0.0
H10 H+1 0.36 0 0.444 1 0.0
F5 F-1 0.9511 0.6304 0.6009 1 0.0
H6 H+1 0.657 0 0.335 1 0.0
F1 F-1 0.0291 0 0.6965 1 0.0
H2 H+1 0.103 0.601 0.809 1 0.0
O2 O-2 0.3181 0.5 0.9814 1 0.0
H9 H+1 0.286 0.07 0.324 1 0.0
N2 N-3 0.68 0 0.2766 1 0.0
O1 O-2 0.3007 0.1182 0.9374 1 0.0
H1 H+1 0.168 0.806 0.847 1 0.0
N3 N-3 0.1664 0.5 0.6475 1 0.0
N1 N-3 0.5 0.31 0 1 0.0
H4 H+1 0.048 0.137 0.979 1 0.0
H3 H+1 0.036 0.207 0.073 1 0.0
F3 F-1 0.8641 0.8239 0.7289 1 0.0
F6 F-1 0.75 0.75 0.5 1 0.0
H5 H+1 0.735 0.947 0.298 1 0.0
F2 F-1 0.8284 0 0.5358 1 0.0
H8 H+1 0.385 0 0.339 1 0.0
S1 S+6 0.2945 0 0.0058 1 0.0
O3 O-2 0.0984 0.5 0.8686 1 0.0
O4 O-2 0.0918 0.7621 0.7922 1 0.0
Zr1 Zr+4 0.06553 0.17846 0.39072 1 0.0
H7 H+1 0.639 0 0.197 1 0.0
